data_7154661
loop_
_publ_author_name
'Uruvakili, Anasuyamma'
'Gangadhararao, G.'
'Kumara Swamy, K. C.'

_publ_section_title
;
 Gold(i) catalysed sequential dehydrative cyclisation/intermolecular [4 +
 2] cycloaddition of alkynyldienols onto activated alkynes/alkenes: a
 facile route to substituted norbornadienes/norbornenes.
;
_journal_issue 39
_journal_name_full 'Organic &amp; biomolecular chemistry'
_journal_page_first 10060
_journal_page_last 10071
_journal_paper_doi 10.1039/c5ob01458a
_journal_volume 13
_journal_year 2015
_chemical_formula_sum 'C33 H30 O4'
_chemical_formula_weight 490.57
_chemical_name_systematic
; 
 ? 
;
_space_group_IT_number 2
_symmetry_cell_setting triclinic
_symmetry_space_group_name_Hall '-P 1'
_symmetry_space_group_name_H-M 'P -1'
_atom_sites_solution_hydrogens geom
_atom_sites_solution_primary direct
_atom_sites_solution_secondary difmap
_audit_creation_method SHELXL-97
_audit_update_record
;
2015-04-25 deposited with the CCDC.
2015-08-21 downloaded from the CCDC.
;
_cell_angle_alpha 118.354(5)
_cell_angle_beta 94.509(6)
_cell_angle_gamma 101.854(6)
_cell_formula_units_Z 2
_cell_length_a 9.648(4)
_cell_length_b 12.704(5)
_cell_length_c 13.199(5)
_cell_measurement_temperature 298(2)
_cell_volume 1363.9(9)
_computing_cell_refinement 'Bruker SMART'
_computing_data_collection 'Bruker SMART'
_computing_data_reduction 'Bruker SAINT'
_computing_molecular_graphics 'Bruker SHELXTL'
_computing_publication_material 'Bruker SHELXTL'
_computing_structure_refinement 'SHELXL-97 (Sheldrick, 1997)'
_computing_structure_solution 'SHELXS-97 (Sheldrick, 1990)'
_diffrn_ambient_temperature 298(2)
_diffrn_measured_fraction_theta_full 0.996
_diffrn_measured_fraction_theta_max 0.996
_diffrn_measurement_device_type 'CCD area detector'
_diffrn_measurement_method 'phi and omega scan'
_diffrn_radiation_monochromator graphite
_diffrn_radiation_source 'fine-focus sealed tube'
_diffrn_radiation_type MoK\a
_diffrn_radiation_wavelength 0.71073
_diffrn_reflns_av_R_equivalents 0.0291
_diffrn_reflns_av_sigmaI/netI 0.0338
_diffrn_reflns_limit_h_max 11
_diffrn_reflns_limit_h_min -11
_diffrn_reflns_limit_k_max 14
_diffrn_reflns_limit_k_min -15
_diffrn_reflns_limit_l_max 15
_diffrn_reflns_limit_l_min -15
_diffrn_reflns_number 13167
_diffrn_reflns_theta_full 25.00
_diffrn_reflns_theta_max 25.00
_diffrn_reflns_theta_min 2.75
_exptl_absorpt_coefficient_mu 0.077
_exptl_absorpt_correction_T_max 0.9923
_exptl_absorpt_correction_T_min 0.9847
_exptl_absorpt_correction_type multi-scan
_exptl_absorpt_process_details 'SADABS, Sheldrick (1996)'
_exptl_crystal_colour yellow
_exptl_crystal_density_diffrn 1.195
_exptl_crystal_density_meas ?
_exptl_crystal_density_method 'not measured'
_exptl_crystal_description needles
_exptl_crystal_F_000 520
_exptl_crystal_size_max 0.20
_exptl_crystal_size_mid 0.15
_exptl_crystal_size_min 0.10
_refine_diff_density_max 1.493
_refine_diff_density_min -0.346
_refine_diff_density_rms 0.068
_refine_ls_extinction_method none
_refine_ls_goodness_of_fit_ref 1.215
_refine_ls_hydrogen_treatment mixed
_refine_ls_matrix_type full
_refine_ls_number_parameters 337
_refine_ls_number_reflns 4785
_refine_ls_number_restraints 0
_refine_ls_restrained_S_all 1.215
_refine_ls_R_factor_all 0.1462
_refine_ls_R_factor_gt 0.1102
_refine_ls_shift/su_max 0.000
_refine_ls_shift/su_mean 0.000
_refine_ls_structure_factor_coef Fsqd
_refine_ls_weighting_details 'calc w=1/[\s^2^(Fo^2^)+(0.2000P)^2^+0.0000P] where P=(Fo^2^+2Fc^2^)/3'
_refine_ls_weighting_scheme calc
_refine_ls_wR_factor_gt 0.3182
_refine_ls_wR_factor_ref 0.3477
_reflns_number_gt 3044
_reflns_number_total 4785
_reflns_threshold_expression >2sigma(I)
_cod_data_source_file c5ob01458a2.cif
_cod_data_source_block Compd24
_cod_depositor_comments
;
The following automatic conversions were performed:

'_exptl_absorpt_correction_type' value 'multi scan' changed to
'multi-scan' according to
/usr/data/users/saulius/crontab/automatic-downloads/rss-feeds/RSC/lib/dictionaries/cif_core.dic
dictionary named 'cif_core.dic' version 2.4.2 from 2011-04-26.

'_exptl_crystal_density_meas' value 'not measured' was changed to '?'
- the value is perceived as not measured.

Automatic conversion script
Id: cif_fix_values 3271 2015-04-21 07:52:19Z andrius 

 Adding full bibliography for 7154658--7154662.cif.
;
_cod_original_cell_volume 1363.8(8)
_cod_database_code 7154661

loop_
_symmetry_equiv_pos_as_xyz
'x, y, z'
'-x, -y, -z'

loop_
_atom_site_label
_atom_site_type_symbol
_atom_site_fract_x
_atom_site_fract_y
_atom_site_fract_z
_atom_site_U_iso_or_equiv
_atom_site_adp_type
_atom_site_occupancy
_atom_site_symmetry_multiplicity
_atom_site_calc_flag
_atom_site_refinement_flags
O2 O 0.2034(3) 0.4902(3) 0.4672(2) 0.0791(8) Uani 1 1 d .
O1 O 0.3798(3) 0.6421(3) 0.6126(3) 0.0992(11) Uani 1 1 d .
C28 C 0.2586(4) 0.5761(4) 0.5794(3) 0.0680(10) Uani 1 1 d .
O3 O 0.2952(4) 0.9006(3) 0.7684(3) 0.1057(11) Uani 1 1 d .
C5 C 0.1512(4) 0.5816(3) 0.6556(3) 0.0691(11) Uani 1 1 d .
H5 H 0.0593 0.5190 0.6083 0.083 Uiso 1 1 calc R
C1 C 0.0768(4) 0.5454(4) 0.8147(3) 0.0730(11) Uani 1 1 d .
C6 C 0.2100(4) 0.5591(3) 0.7578(3) 0.0709(11) Uani 1 1 d .
O4 O 0.1511(4) 0.7776(3) 0.5899(3) 0.1067(11) Uani 1 1 d .
C8 C -0.0023(5) 0.4281(4) 0.7955(3) 0.0765(12) Uani 1 1 d .
C10 C -0.1219(5) 0.2100(4) 0.7698(3) 0.0721(11) Uani 1 1 d .
C30 C 0.2015(5) 0.8068(4) 0.7001(4) 0.0810(12) Uani 1 1 d .
C2 C 0.0532(5) 0.6580(4) 0.8742(3) 0.0746(11) Uani 1 1 d .
C22 C 0.2815(5) 0.4564(4) 0.7200(3) 0.0722(11) Uani 1 1 d .
C3 C 0.1688(5) 0.7461(4) 0.8556(4) 0.0762(12) Uani 1 1 d .
H3 H 0.1886 0.8348 0.9134 0.091 Uiso 1 1 calc R
C16 C -0.0629(5) 0.6944(4) 0.9354(3) 0.0774(12) Uani 1 1 d .
C4 C 0.1255(4) 0.7101(4) 0.7254(3) 0.0716(11) Uani 1 1 d .
H4 H 0.0214 0.6999 0.7081 0.086 Uiso 1 1 calc R
C9 C -0.0592(5) 0.3288(4) 0.7827(3) 0.0780(12) Uani 1 1 d .
C23 C 0.4197(5) 0.4744(4) 0.7746(4) 0.0813(12) Uani 1 1 d .
H23 H 0.4708 0.5527 0.8368 0.098 Uiso 1 1 calc R
C7 C 0.2941(5) 0.6918(4) 0.8509(4) 0.0767(12) Uani 1 1 d .
H7A H 0.3304 0.6988 0.9251 0.092 Uiso 1 1 calc R
H7B H 0.3725 0.7269 0.8246 0.092 Uiso 1 1 calc R
C11 C -0.0499(5) 0.1190(4) 0.7282(4) 0.0855(13) Uani 1 1 d .
H11 H 0.0385 0.1350 0.7072 0.103 Uiso 1 1 calc R
C15 C -0.2513(5) 0.1847(4) 0.8023(5) 0.0897(13) Uani 1 1 d .
H15 H -0.3010 0.2449 0.8318 0.108 Uiso 1 1 calc R
C17 C -0.1468(5) 0.6193(4) 0.9703(4) 0.0845(13) Uani 1 1 d .
H17 H -0.1293 0.5441 0.9541 0.101 Uiso 1 1 calc R
C13 C -0.2386(6) -0.0221(4) 0.7485(5) 0.0928(15) Uani 1 1 d .
C19 C -0.2841(6) 0.7656(6) 1.0511(4) 0.1050(17) Uani 1 1 d .
H19 H -0.3585 0.7898 1.0893 0.126 Uiso 1 1 calc R
C18 C -0.2548(6) 0.6555(6) 1.0282(5) 0.1024(16) Uani 1 1 d .
H18 H -0.3090 0.6053 1.0524 0.123 Uiso 1 1 calc R
C29 C 0.2981(6) 0.4848(5) 0.3864(4) 0.1013(16) Uani 1 1 d .
H29A H 0.3249 0.5637 0.3899 0.152 Uiso 1 1 calc R
H29B H 0.2489 0.4211 0.3080 0.152 Uiso 1 1 calc R
H29C H 0.3835 0.4660 0.4077 0.152 Uiso 1 1 calc R
C24 C 0.4810(6) 0.3794(5) 0.7385(5) 0.1029(16) Uani 1 1 d .
H24 H 0.5728 0.3927 0.7778 0.123 Uiso 1 1 calc R
C21 C -0.0907(6) 0.8042(5) 0.9599(4) 0.0915(14) Uani 1 1 d .
H21 H -0.0349 0.8564 0.9385 0.110 Uiso 1 1 calc R
C14 C -0.3071(5) 0.0695(5) 0.7909(5) 0.0984(15) Uani 1 1 d .
H14 H -0.3948 0.0539 0.8130 0.118 Uiso 1 1 calc R
C27 C 0.2114(6) 0.3388(4) 0.6265(4) 0.0954(14) Uani 1 1 d .
H27 H 0.1192 0.3239 0.5868 0.114 Uiso 1 1 calc R
C26 C 0.2761(9) 0.2434(5) 0.5914(5) 0.1134(19) Uani 1 1 d .
H26 H 0.2260 0.1643 0.5300 0.136 Uiso 1 1 calc R
C12 C -0.1076(6) 0.0056(4) 0.7176(5) 0.1007(16) Uani 1 1 d .
H12 H -0.0576 -0.0545 0.6889 0.121 Uiso 1 1 calc R
C20 C -0.2012(7) 0.8375(6) 1.0164(5) 0.1096(16) Uani 1 1 d .
H20 H -0.2200 0.9120 1.0314 0.132 Uiso 1 1 calc R
C25 C 0.4105(8) 0.2636(5) 0.6448(6) 0.1065(18) Uani 1 1 d .
C31 C 0.2237(10) 0.8636(7) 0.5553(7) 0.171(3) Uani 1 1 d .
H31A H 0.2805 0.9391 0.6240 0.257 Uiso 1 1 calc R
H31B H 0.1529 0.8821 0.5157 0.257 Uiso 1 1 calc R
H31C H 0.2856 0.8267 0.5034 0.257 Uiso 1 1 calc R
C32 C -0.3038(7) -0.1496(5) 0.7323(7) 0.141(3) Uani 1 1 d .
H32A H -0.2281 -0.1808 0.7497 0.211 Uiso 1 1 calc R
H32B H -0.3549 -0.2054 0.6524 0.211 Uiso 1 1 calc R
H32C H -0.3696 -0.1435 0.7844 0.211 Uiso 1 1 calc R
C33 C 0.4630(11) 0.1674(10) 0.5970(11) 0.212(4) Uani 1 1 d .
H33A H 0.5482 0.1813 0.6495 0.317 Uiso 1 1 calc R
H33B H 0.4873 0.1563 0.5241 0.317 Uiso 1 1 calc R
H33C H 0.3919 0.0941 0.5825 0.317 Uiso 1 1 calc R

loop_
_atom_site_aniso_label
_atom_site_aniso_U_11
_atom_site_aniso_U_22
_atom_site_aniso_U_33
_atom_site_aniso_U_23
_atom_site_aniso_U_13
_atom_site_aniso_U_12
O2 0.0719(17) 0.0821(18) 0.0676(18) 0.0356(15) 0.0094(14) -0.0024(14)
O1 0.0710(19) 0.102(2) 0.085(2) 0.0358(17) 0.0055(15) -0.0219(17)
C28 0.067(2) 0.068(2) 0.061(2) 0.037(2) 0.0043(19) -0.0045(19)
O3 0.132(3) 0.075(2) 0.103(3) 0.0506(19) 0.026(2) -0.001(2)
C5 0.061(2) 0.071(2) 0.061(2) 0.0351(19) -0.0010(17) -0.0121(18)
C1 0.082(3) 0.068(2) 0.058(2) 0.036(2) -0.0024(19) -0.006(2)
C6 0.081(3) 0.064(2) 0.052(2) 0.0304(18) 0.0012(18) -0.0093(19)
O4 0.113(3) 0.121(3) 0.103(3) 0.082(2) 0.016(2) 0.003(2)
C8 0.086(3) 0.074(3) 0.061(2) 0.040(2) 0.005(2) -0.004(2)
C10 0.079(3) 0.069(2) 0.058(2) 0.0364(19) -0.0012(19) -0.005(2)
C30 0.085(3) 0.075(3) 0.089(3) 0.051(3) 0.020(2) 0.009(2)
C2 0.089(3) 0.068(3) 0.052(2) 0.0301(19) 0.005(2) -0.003(2)
C22 0.084(3) 0.065(2) 0.061(2) 0.035(2) 0.012(2) 0.000(2)
C3 0.086(3) 0.063(2) 0.067(2) 0.033(2) 0.007(2) -0.003(2)
C16 0.090(3) 0.083(3) 0.052(2) 0.038(2) 0.009(2) 0.003(2)
C4 0.067(2) 0.073(3) 0.071(3) 0.041(2) 0.0100(19) 0.0007(19)
C9 0.087(3) 0.076(3) 0.060(2) 0.037(2) 0.004(2) -0.001(2)
C23 0.088(3) 0.075(3) 0.073(3) 0.038(2) 0.016(2) 0.005(2)
C7 0.077(3) 0.071(2) 0.068(2) 0.036(2) -0.002(2) -0.005(2)
C11 0.074(3) 0.074(3) 0.091(3) 0.036(2) 0.010(2) 0.002(2)
C15 0.077(3) 0.091(3) 0.108(4) 0.060(3) 0.017(2) 0.012(2)
C17 0.081(3) 0.093(3) 0.074(3) 0.045(2) 0.015(2) 0.005(2)
C13 0.082(3) 0.079(3) 0.109(4) 0.058(3) -0.018(3) -0.009(3)
C19 0.091(3) 0.140(5) 0.069(3) 0.045(3) 0.020(3) 0.022(3)
C18 0.091(4) 0.121(4) 0.087(3) 0.060(3) 0.007(3) -0.003(3)
C29 0.100(3) 0.111(4) 0.075(3) 0.037(3) 0.032(3) 0.013(3)
C24 0.106(4) 0.102(4) 0.120(4) 0.066(4) 0.047(3) 0.032(3)
C21 0.109(4) 0.091(3) 0.077(3) 0.045(3) 0.034(3) 0.020(3)
C14 0.078(3) 0.106(4) 0.120(4) 0.073(3) 0.018(3) 0.001(3)
C27 0.112(4) 0.071(3) 0.073(3) 0.027(2) 0.008(3) -0.004(3)
C26 0.143(5) 0.079(4) 0.085(4) 0.025(3) 0.032(4) 0.003(4)
C12 0.099(4) 0.071(3) 0.114(4) 0.041(3) -0.002(3) 0.011(3)
C20 0.122(4) 0.112(4) 0.100(4) 0.059(3) 0.028(3) 0.027(3)
C25 0.132(5) 0.075(3) 0.118(5) 0.043(3) 0.067(4) 0.038(4)
C31 0.257(9) 0.160(6) 0.135(5) 0.120(5) 0.043(6) 0.013(6)
C32 0.144(5) 0.098(4) 0.166(6) 0.087(4) -0.017(4) -0.028(4)
C33 0.201(9) 0.229(10) 0.240(11) 0.123(9) 0.090(9) 0.101(8)

loop_
_atom_type_symbol
_atom_type_description
_atom_type_scat_dispersion_real
_atom_type_scat_dispersion_imag
_atom_type_scat_source
C C 0.0033 0.0016 'International Tables Vol C Tables 4.2.6.8 and 6.1.1.4'
H H 0.0000 0.0000 'International Tables Vol C Tables 4.2.6.8 and 6.1.1.4'
O O 0.0106 0.0060 'International Tables Vol C Tables 4.2.6.8 and 6.1.1.4'

loop_
_geom_angle_atom_site_label_1
_geom_angle_atom_site_label_2
_geom_angle_atom_site_label_3
_geom_angle
C28 O2 C29 115.4(3)
O1 C28 O2 122.7(4)
O1 C28 C5 125.1(4)
O2 C28 C5 112.2(3)
C28 C5 C4 114.1(3)
C28 C5 C6 110.7(3)
C4 C5 C6 102.0(3)
C28 C5 H5 109.9
C4 C5 H5 109.9
C6 C5 H5 109.9
C2 C1 C8 130.2(4)
C2 C1 C6 108.1(3)
C8 C1 C6 121.7(4)
C22 C6 C7 120.3(4)
C22 C6 C1 116.0(3)
C7 C6 C1 98.8(3)
C22 C6 C5 114.8(3)
C7 C6 C5 100.3(3)
C1 C6 C5 103.9(3)
C30 O4 C31 114.9(4)
C9 C8 C1 175.0(5)
C15 C10 C11 118.5(4)
C15 C10 C9 121.5(4)
C11 C10 C9 120.0(4)
O3 C30 O4 123.2(4)
O3 C30 C4 125.9(4)
O4 C30 C4 110.9(4)
C1 C2 C16 130.2(4)
C1 C2 C3 105.6(4)
C16 C2 C3 123.9(4)
C27 C22 C23 117.3(5)
C27 C22 C6 120.6(4)
C23 C22 C6 122.1(4)
C7 C3 C2 101.4(3)
C7 C3 C4 101.0(3)
C2 C3 C4 105.9(3)
C7 C3 H3 115.6
C2 C3 H3 115.6
C4 C3 H3 115.6
C21 C16 C17 118.7(5)
C21 C16 C2 120.1(4)
C17 C16 C2 121.2(4)
C30 C4 C5 115.8(3)
C30 C4 C3 112.9(3)
C5 C4 C3 104.1(3)
C30 C4 H4 107.9
C5 C4 H4 107.9
C3 C4 H4 107.9
C8 C9 C10 177.6(5)
C24 C23 C22 120.6(5)
C24 C23 H23 119.7
C22 C23 H23 119.7
C3 C7 C6 95.6(3)
C3 C7 H7A 112.6
C6 C7 H7A 112.6
C3 C7 H7B 112.6
C6 C7 H7B 112.6
H7A C7 H7B 110.1
C12 C11 C10 120.5(5)
C12 C11 H11 119.7
C10 C11 H11 119.7
C10 C15 C14 119.8(5)
C10 C15 H15 120.1
C14 C15 H15 120.1
C18 C17 C16 120.4(5)
C18 C17 H17 119.8
C16 C17 H17 119.8
C14 C13 C12 116.8(4)
C14 C13 C32 122.0(5)
C12 C13 C32 121.2(5)
C20 C19 C18 118.1(6)
C20 C19 H19 121.0
C18 C19 H19 121.0
C17 C18 C19 120.7(5)
C17 C18 H18 119.7
C19 C18 H18 119.7
O2 C29 H29A 109.5
O2 C29 H29B 109.5
H29A C29 H29B 109.5
O2 C29 H29C 109.5
H29A C29 H29C 109.5
H29B C29 H29C 109.5
C23 C24 C25 121.3(6)
C23 C24 H24 119.4
C25 C24 H24 119.4
C16 C21 C20 119.8(5)
C16 C21 H21 120.1
C20 C21 H21 120.1
C13 C14 C15 122.6(5)
C13 C14 H14 118.7
C15 C14 H14 118.7
C26 C27 C22 121.0(5)
C26 C27 H27 119.5
C22 C27 H27 119.5
C25 C26 C27 120.5(5)
C25 C26 H26 119.7
C27 C26 H26 119.7
C11 C12 C13 121.8(5)
C11 C12 H12 119.1
C13 C12 H12 119.1
C19 C20 C21 122.3(6)
C19 C20 H20 118.9
C21 C20 H20 118.9
C33 C25 C26 114.2(8)
C33 C25 C24 126.6(9)
C26 C25 C24 119.2(6)
O4 C31 H31A 109.5
O4 C31 H31B 109.5
H31A C31 H31B 109.5
O4 C31 H31C 109.5
H31A C31 H31C 109.5
H31B C31 H31C 109.5
C13 C32 H32A 109.5
C13 C32 H32B 109.5
H32A C32 H32B 109.5
C13 C32 H32C 109.5
H32A C32 H32C 109.5
H32B C32 H32C 109.5
C25 C33 H33A 109.5
C25 C33 H33B 109.5
H33A C33 H33B 109.5
C25 C33 H33C 109.5
H33A C33 H33C 109.5
H33B C33 H33C 109.5

loop_
_geom_bond_atom_site_label_1
_geom_bond_atom_site_label_2
_geom_bond_distance
O2 C28 1.331(4)
O2 C29 1.445(5)
O1 C28 1.196(4)
C28 C5 1.489(5)
O3 C30 1.208(5)
C5 C4 1.533(6)
C5 C6 1.592(5)
C5 H5 0.9800
C1 C2 1.345(6)
C1 C8 1.418(5)
C1 C6 1.559(6)
C6 C22 1.494(6)
C6 C7 1.524(5)
O4 C30 1.339(5)
O4 C31 1.450(6)
C8 C9 1.191(5)
C10 C15 1.378(6)
C10 C11 1.381(6)
C10 C9 1.428(6)
C30 C4 1.489(5)
C2 C16 1.456(6)
C2 C3 1.532(5)
C22 C27 1.383(6)
C22 C23 1.385(6)
C3 C7 1.502(6)
C3 C4 1.550(6)
C3 H3 0.9800
C16 C21 1.364(6)
C16 C17 1.392(6)
C4 H4 0.9800
C23 C24 1.351(7)
C23 H23 0.9300
C7 H7A 0.9700
C7 H7B 0.9700
C11 C12 1.368(7)
C11 H11 0.9300
C15 C14 1.380(6)
C15 H15 0.9300
C17 C18 1.367(7)
C17 H17 0.9300
C13 C14 1.364(7)
C13 C12 1.386(8)
C13 C32 1.515(7)
C19 C20 1.356(7)
C19 C18 1.379(8)
C19 H19 0.9300
C18 H18 0.9300
C29 H29A 0.9600
C29 H29B 0.9600
C29 H29C 0.9600
C24 C25 1.372(8)
C24 H24 0.9300
C21 C20 1.372(7)
C21 H21 0.9300
C14 H14 0.9300
C27 C26 1.376(8)
C27 H27 0.9300
C26 C25 1.339(9)
C26 H26 0.9300
C12 H12 0.9300
C20 H20 0.9300
C25 C33 1.312(10)
C31 H31A 0.9600
C31 H31B 0.9600
C31 H31C 0.9600
C32 H32A 0.9600
C32 H32B 0.9600
C32 H32C 0.9600
C33 H33A 0.9600
C33 H33B 0.9600
C33 H33C 0.9600
